data_7221242
loop_
_publ_author_name
'Reinen, D.'
'Weitzel, H.'

_publ_section_title
;
 Eine Verfeinerung der Ba2 Cu F6 - Struktur. Neutronenbeugungsuntersuchung
 am Kristallpulver
;
_journal_name_full
;
Zeitschrift fuer Naturforschung, Teil B. Anorganische Chemie, Organische 
Chemie (2,1947-32,1977)
;
_journal_page_first 476
_journal_page_last 478
_journal_volume 32
_journal_year 1977
_chemical_formula_sum 'Ba2 Cu F6'
_space_group_IT_number 64
_symmetry_space_group_name_Hall '-C 2ac 2'
_symmetry_space_group_name_H-M 'C m c a'
_cell_angle_alpha 90
_cell_angle_beta 90
_cell_angle_gamma 90
_cell_formula_units_Z 4
_cell_length_a 15.792
_cell_length_b 5.915
_cell_length_c 5.814
_cell_volume 543.084
_citation_journal_id_ASTM ZENBAX
_cod_data_source_file Reinen_ZENBAX_1977_137.cif
_cod_data_source_block Ba2Cu1F6
_cod_original_cell_volume 543.0839
_cod_original_formula_sum 'Ba2 Cu1 F6'
_cod_database_code 7221242

loop_
_symmetry_equiv_pos_as_xyz
x,y,z
-x+1/2,-y,z+1/2
x,-y,-z
-x+1/2,y,-z+1/2
-x,-y,-z
x-1/2,y,-z-1/2
-x,y,z
x-1/2,-y,z-1/2
x+1/2,y+1/2,z
-x+1,-y+1/2,z+1/2
x+1/2,-y+1/2,-z
-x+1,y+1/2,-z+1/2
-x+1/2,-y+1/2,-z
x,y+1/2,-z-1/2
-x+1/2,y+1/2,z
x,-y+1/2,z-1/2

loop_
_atom_site_label
_atom_site_type_symbol
_atom_site_fract_x
_atom_site_fract_y
_atom_site_fract_z
_atom_site_occupancy
_atom_site_U_iso_or_equiv
F2 F-1 0 0.7629 0.2811 1 0.0
F1 F-1 0.25 0.2502 0.25 1 0.0
Cu1 Cu+2 0.5 0 0 1 0.0
Ba1 Ba+2 0.1508 0 0 1 0.0
F3 F-1 0.3832 0 0 1 0.0
